data_7242388
loop_
_publ_author_name
'Luo, Na'
'Li, Junhong'
'Sun, Tao'
'Wan, Suran'
'Li, Peijia'
'Wu, Nan'
'Yan, Ya'
'Bao, Xiaoping'

_publ_section_title
;
 Carbazole sulfonamide-based macrocyclic receptors capable of selective
 complexation of fluoride ion
;
_journal_issue 17
_journal_name_full 'RSC Advances'
_journal_page_first 10203
_journal_page_last 10211
_journal_paper_doi 10.1039/D1RA01285A
_journal_volume 11
_journal_year 2021
_chemical_formula_moiety '2(C28 H33 N3 O4 S2), F, C16 H36 N'
_chemical_formula_sum 'C72 H102 F N7 O8 S4'
_chemical_formula_weight 1340.84
_space_group_crystal_system orthorhombic
_space_group_IT_number 19
_space_group_name_Hall 'P 2ac 2ab'
_space_group_name_H-M_alt 'P 21 21 21'
_atom_sites_solution_hydrogens geom
_audit_creation_date 2019-12-24
_audit_creation_method
;
Olex2 1.3-alpha
(compiled Nov 21 2019 18:26:39 for OlexSys, GUI svn.r6003)
;
_audit_update_record
;
2020-01-10 deposited with the CCDC.	2021-03-02 downloaded from the CCDC.
;
_cell_angle_alpha 90
_cell_angle_beta 90
_cell_angle_gamma 90
_cell_formula_units_Z 4
_cell_length_a 16.4040(17)
_cell_length_b 16.5999(19)
_cell_length_c 29.998(4)
_cell_measurement_reflns_used 9847
_cell_measurement_temperature 273.15
_cell_measurement_theta_max 66.93
_cell_measurement_theta_min 2.95
_cell_volume 8168.6(17)
_computing_cell_refinement 'SAINT V8.38A (?, 2016)'
_computing_data_reduction 'SAINT V8.38A (?, 2016)'
_computing_molecular_graphics 'Olex2 1.3-alpha (Dolomanov et al., 2009)'
_computing_publication_material 'Olex2 1.3-alpha (Dolomanov et al., 2009)'
_computing_structure_refinement 'SHELXL 2018/3 (Sheldrick, 2015)'
_computing_structure_solution 'SHELXT 2014/5 (Sheldrick, 2014)'
_diffrn_ambient_temperature 273.15
_diffrn_detector 'Bruker APEX2 area detector'
_diffrn_detector_area_resol_mean 7.9
_diffrn_detector_type 'CCD area detector'
_diffrn_measured_fraction_theta_full 0.996
_diffrn_measured_fraction_theta_max 0.996
_diffrn_measurement_device 'three-circle diffractometer'
_diffrn_measurement_device_type 'Bruker APEX2 microsource'
_diffrn_measurement_method '\w and \f scans'
_diffrn_radiation_monochromator 'mirror optics'
_diffrn_radiation_probe x-ray
_diffrn_radiation_type CuK\a
_diffrn_radiation_wavelength 1.54178
_diffrn_reflns_av_R_equivalents 0.1695
_diffrn_reflns_av_unetI/netI 0.1056
_diffrn_reflns_Laue_measured_fraction_full 0.996
_diffrn_reflns_Laue_measured_fraction_max 0.996
_diffrn_reflns_limit_h_max 19
_diffrn_reflns_limit_h_min -19
_diffrn_reflns_limit_k_max 19
_diffrn_reflns_limit_k_min -19
_diffrn_reflns_limit_l_max 35
_diffrn_reflns_limit_l_min -35
_diffrn_reflns_number 100660
_diffrn_reflns_point_group_measured_fraction_full 0.995
_diffrn_reflns_point_group_measured_fraction_max 0.995
_diffrn_reflns_theta_full 67.018
_diffrn_reflns_theta_max 67.018
_diffrn_reflns_theta_min 2.946
_diffrn_source 'microfocus sealed X-ray tube'
_diffrn_source_current 1.1
_diffrn_source_power 0.055
_diffrn_source_type 'Incoatec I\ms'
_diffrn_source_voltage 50.0
_diffrn_standards_number 0
_exptl_absorpt_coefficient_mu 1.496
_exptl_absorpt_correction_T_max 0.7528
_exptl_absorpt_correction_T_min 0.5421
_exptl_absorpt_correction_type multi-scan
_exptl_absorpt_process_details
;
SADABS-2016/2 (Bruker,2016/2) was used for absorption correction.
wR2(int) was 0.1593 before and 0.0885 after correction.
The Ratio of minimum to maximum transmission is 0.7201.
The \l/2 correction factor is Not present.
;
_exptl_crystal_colour colourless
_exptl_crystal_colour_primary colourless
_exptl_crystal_density_diffrn 1.090
_exptl_crystal_description block
_exptl_crystal_F_000 2880
_exptl_crystal_size_max 0.38
_exptl_crystal_size_mid 0.31
_exptl_crystal_size_min 0.12
_refine_diff_density_max 0.304
_refine_diff_density_min -0.546
_refine_diff_density_rms 0.079
_refine_ls_abs_structure_details
;
 Flack x determined using 2762 quotients [(I+)-(I-)]/[(I+)+(I-)]
 (Parsons, Flack and Wagner, Acta Cryst. B69 (2013) 249-259).
;
_refine_ls_abs_structure_Flack 0.076(9)
_refine_ls_extinction_method none
_refine_ls_goodness_of_fit_ref 1.018
_refine_ls_hydrogen_treatment constr
_refine_ls_matrix_type full
_refine_ls_number_parameters 906
_refine_ls_number_reflns 14480
_refine_ls_number_restraints 134
_refine_ls_restrained_S_all 1.024
_refine_ls_R_factor_all 0.1309
_refine_ls_R_factor_gt 0.0803
_refine_ls_shift/su_max 0.002
_refine_ls_shift/su_mean 0.000
_refine_ls_structure_factor_coef Fsqd
_refine_ls_weighting_details 'w=1/[\s^2^(Fo^2^)+(0.1441P)^2^] where P=(Fo^2^+2Fc^2^)/3'
_refine_ls_weighting_scheme calc
_refine_ls_wR_factor_gt 0.2048
_refine_ls_wR_factor_ref 0.2396
_reflns_Friedel_coverage 0.826
_reflns_Friedel_fraction_full 0.994
_reflns_Friedel_fraction_max 0.994
_reflns_number_gt 8879
_reflns_number_total 14480
_reflns_threshold_expression 'I > 2\s(I)'
_cod_data_source_file d1ra01285a2.cif
_cod_data_source_block a_a_sq
_cod_original_cell_volume 8168.7(16)
_cod_database_code 7242388
_shelx_shelxl_version_number 2018/3
_shelx_space_group_comment
;
The symmetry employed for this shelxl refinement is uniquely defined
by the following loop, which should always be used as a source of
symmetry information in preference to the above space-group names.
They are only intended as comments.
;
_olex2_refinement_description
;
1. Fixed Uiso
 At 1.2 times of:
  All C(H) groups, All C(H,H) groups, All N(H) groups
 At 1.5 times of:
  All C(H,H,H) groups
2. Restrained distances
 H2'B-H3B
 2.315 with sigma of 0.02
 H3B-H1'B
 2.96 with sigma of 0.02
 H1'B-H2'B
 2.404 with sigma of 0.02
 C68-C67 = C64-C63
 1.53 with sigma of 0.02
 C30-C29 \\sim C30-C31 \\sim C29-C31
 with sigma of 0.04
 C32-C33 \\sim C32-C30 \\sim C32-C29 \\sim C32-C31
 with sigma of 0.02
3. Uiso/Uaniso restraints and constraints
C17: within 1.8A with sigma of 0.01 and sigma for terminal atoms of 0.02 within
1.8A
C32: within 1.8A with sigma of 0.01 and sigma for terminal atoms of 0.02 within
1.8A
C69 \\sim C70 \\sim C71 \\sim C72: within 1.8A with sigma of 0.01 and sigma for
terminal atoms of 0.02 within 1.8A
C32 \\sim C30 \\sim C29' \\sim C31': within 1.8A with sigma of 0.01 and sigma
for terminal atoms of 0.02 within 1.8A
C1' \\sim C2' \\sim C3: within 1.8A with sigma of 0.01 and sigma for terminal
atoms of 0.02 within 1.8A
C4 \\sim C1' \\sim C2' \\sim C3: within 1.8A with sigma of 0.01 and sigma for
terminal atoms of 0.02 within 1.8A
C4 \\sim C1 \\sim C2 \\sim C10B: within 1.8A with sigma of 0.01 and sigma for
terminal atoms of 0.02 within 1.8A
Uanis(C2) \\sim Ueq, Uanis(C1') \\sim Ueq: with sigma of 0.001 and sigma for
terminal atoms of 0.002
4. Rigid body (RIGU) restrains
 C32, C29, C30, C31
 with sigma for 1-2 distances of 0.001 and sigma for 1-3 distances of 0.001
 C4, C1, C2, C10B
 with sigma for 1-2 distances of 0.001 and sigma for 1-3 distances of 0.001
 C1', C2', C3
 with sigma for 1-2 distances of 0.001 and sigma for 1-3 distances of 0.001
5. Others
 Sof(C1')=Sof(H1'A)=Sof(H1'B)=Sof(H1'C)=Sof(C2')=Sof(H2'A)=Sof(H2'B)=Sof(H2'C)=
 Sof(C3)=Sof(H3A)=Sof(H3B)=Sof(H3C)=Sof(C29')=Sof(H29D)=Sof(H29E)=Sof(H29F)=
 Sof(C30')=Sof(H30D)=Sof(H30E)=Sof(H30F)=Sof(C31')=Sof(H31D)=Sof(H31E)=
 Sof(H31F)=1-FVAR(1)
 Sof(C1)=Sof(H1A)=Sof(H1B)=Sof(H1C)=Sof(C2)=Sof(H2A)=Sof(H2B)=Sof(H2C)=
 Sof(C10B)=Sof(H10A)=Sof(H10B)=Sof(H10C)=Sof(C29)=Sof(H29A)=Sof(H29B)=Sof(H29C)=
 Sof(C30)=Sof(H30A)=Sof(H30B)=Sof(H30C)=Sof(C31)=Sof(H31A)=Sof(H31B)=Sof(H31C)=
 FVAR(1)
6.a Secondary CH2 refined with riding coordinates:
 C21(H21A,H21B), C28(H28A,H28B), C49(H49A,H49B), C56(H56A,H56B), C57(H57A,
 H57B), C58(H58A,H58B), C59(H59A,H59B), C61(H61A,H61B), C62(H62A,H62B),
 C63(H63A,H63B), C65(H65A,H65B), C66(H66A,H66B), C67(H67A,H67B), C69(H69A,H69B),
  C70(H70A,H70B), C71(H71A,H71B)
6.b Aromatic/amide H refined with riding coordinates:
 N1(H1), N2(H2), N3(H3), C6(H6), C10(H10), C14(H14), C16(H16), C23(H23),
 C24(H24), C25(H25), C27(H27), N4(H4), N5(H5), N6(H6A), C34(H34), C38(H38),
 C40(H40), C46(H46), C51(H51), C52(H52), C53(H53), C55(H55)
6.c Idealised Me refined as rotating group:
 C18(H18A,H18B,H18C), C19(H19A,H19B,H19C), C20(H20A,H20B,H20C), C1(H1A,H1B,
 H1C), C2(H2A,H2B,H2C), C10B(H10A,H10B,H10C), C1'(H1'A,H1'B,H1'C), C2'(H2'A,
 H2'B,H2'C), C3(H3A,H3B,H3C), C43(H43A,H43B,H43C), C44(H44A,H44B,H44C),
 C45(H45A,H45B,H45C), C29(H29A,H29B,H29C), C30(H30A,H30B,H30C), C31(H31A,H31B,
 H31C), C29'(H29D,H29E,H29F), C30'(H30D,H30E,H30F), C31'(H31D,H31E,H31F),
 C60(H60A,H60B,H60C), C64(H64A,H64B,H64C), C68(H68A,H68B,H68C), C72(H72A,H72B,
 H72C)
;
_olex2_submission_special_instructions 'No special instructions were received'

loop_
_space_group_symop_operation_xyz
'x, y, z'
'-x+1/2, -y, z+1/2'
'-x, y+1/2, -z+1/2'
'x+1/2, -y+1/2, -z'

loop_
_atom_site_label
_atom_site_type_symbol
_atom_site_fract_x
_atom_site_fract_y
_atom_site_fract_z
_atom_site_U_iso_or_equiv
_atom_site_adp_type
_atom_site_occupancy
_atom_site_site_symmetry_order
_atom_site_calc_flag
_atom_site_refinement_flags_posn
_atom_site_refinement_flags_adp
_atom_site_refinement_flags_occupancy
_atom_site_disorder_assembly
_atom_site_disorder_group
S1 S 0.07987(15) 0.59750(11) 0.82310(7) 0.0700(6) Uani 1 1 d . . . . .
S2 S -0.18168(12) 0.33531(11) 0.82637(7) 0.0640(5) Uani 1 1 d . . . . .
O1 O 0.1176(5) 0.6682(3) 0.8420(2) 0.105(2) Uani 1 1 d . . . . .
O2 O -0.0075(4) 0.5903(3) 0.8214(2) 0.0765(16) Uani 1 1 d . . . . .
O3 O -0.1739(4) 0.4218(3) 0.8218(2) 0.0746(16) Uani 1 1 d . . . . .
O4 O -0.2504(4) 0.3019(4) 0.8492(2) 0.090(2) Uani 1 1 d . . . . .
N1 N -0.0088(4) 0.4270(3) 0.8489(2) 0.0582(15) Uani 1 1 d . . . . .
H1 H -0.041676 0.458329 0.834877 0.070 Uiso 1 1 calc R U . . .
N2 N 0.1137(4) 0.5882(4) 0.7740(2) 0.0687(18) Uani 1 1 d . . . . .
H2 H 0.162159 0.605448 0.768765 0.082 Uiso 1 1 calc R U . . .
N3 N -0.1811(4) 0.2976(4) 0.7781(2) 0.0652(18) Uani 1 1 d . . . . .
H3 H -0.202977 0.250890 0.774697 0.078 Uiso 1 1 calc R U . . .
C4 C 0.3117(6) 0.4615(7) 0.9198(4) 0.097(3) Uani 1 1 d . U . . .
C5 C 0.2256(6) 0.4547(5) 0.8983(3) 0.077(3) Uani 1 1 d . . . . .
C6 C 0.1920(6) 0.5191(5) 0.8737(3) 0.076(2) Uani 1 1 d . . . . .
H6 H 0.222916 0.565593 0.870029 0.091 Uiso 1 1 calc R U . . .
C7 C 0.1137(5) 0.5161(4) 0.8546(3) 0.063(2) Uani 1 1 d . . . . .
C8 C 0.0687(5) 0.4466(4) 0.8616(3) 0.0616(19) Uani 1 1 d . . . . .
C9 C 0.1031(5) 0.3802(5) 0.8851(3) 0.069(2) Uani 1 1 d . . . . .
C10 C 0.1799(5) 0.3862(5) 0.9031(3) 0.072(2) Uani 1 1 d . . . . .
H10 H 0.201348 0.342809 0.918865 0.086 Uiso 1 1 calc R U . . .
C11 C 0.0423(5) 0.3180(4) 0.8849(3) 0.0587(19) Uani 1 1 d . . . . .
C12 C -0.0263(5) 0.3495(4) 0.8620(2) 0.0562(17) Uani 1 1 d . . . . .
C13 C -0.0955(5) 0.3026(4) 0.8557(3) 0.0580(18) Uani 1 1 d . . . . .
C14 C -0.0945(5) 0.2222(4) 0.8728(3) 0.063(2) Uani 1 1 d . . . . .
H14 H -0.139641 0.189307 0.868405 0.076 Uiso 1 1 calc R U . . .
C15 C -0.0271(5) 0.1918(4) 0.8962(2) 0.0577(19) Uani 1 1 d . . . . .
C16 C 0.0412(5) 0.2395(5) 0.9022(3) 0.065(2) Uani 1 1 d . . . . .
H16 H 0.086113 0.219665 0.917534 0.078 Uiso 1 1 calc R U . . .
C17 C -0.0286(6) 0.1046(5) 0.9146(3) 0.066(2) Uani 1 1 d . . . . .
C18 C -0.1140(7) 0.0736(6) 0.9227(5) 0.122(5) Uani 1 1 d . . . . .
H18A H -0.111840 0.017334 0.930001 0.183 Uiso 1 1 calc R U . . .
H18B H -0.146232 0.081077 0.896340 0.183 Uiso 1 1 calc R U . . .
H18C H -0.138155 0.102760 0.947010 0.183 Uiso 1 1 calc R U . . .
C19 C 0.0126(8) 0.1021(7) 0.9604(4) 0.120(4) Uani 1 1 d . . . . .
H19A H 0.001512 0.151217 0.976096 0.179 Uiso 1 1 calc R U . . .
H19B H 0.070420 0.096053 0.956620 0.179 Uiso 1 1 calc R U . . .
H19C H -0.008251 0.057290 0.977119 0.179 Uiso 1 1 calc R U . . .
C20 C 0.0132(11) 0.0498(6) 0.8819(4) 0.165(7) Uani 1 1 d . . . . .
H20A H 0.071135 0.052639 0.886188 0.247 Uiso 1 1 calc R U . . .
H20B H 0.000130 0.066379 0.852048 0.247 Uiso 1 1 calc R U . . .
H20C H -0.004932 -0.004528 0.886454 0.247 Uiso 1 1 calc R U . . .
C21 C 0.0689(5) 0.5524(4) 0.7369(3) 0.067(2) Uani 1 1 d . . . . .
H21A H 0.101686 0.557153 0.710110 0.080 Uiso 1 1 calc R U . . .
H21B H 0.019326 0.583176 0.732166 0.080 Uiso 1 1 calc R U . . .
C22 C 0.0460(5) 0.4639(4) 0.7433(2) 0.0595(19) Uani 1 1 d . . . . .
C23 C 0.1036(6) 0.4068(5) 0.7537(3) 0.075(2) Uani 1 1 d . . . . .
H23 H 0.157789 0.422028 0.757356 0.090 Uiso 1 1 calc R U . . .
C24 C 0.0819(6) 0.3277(5) 0.7588(3) 0.076(2) Uani 1 1 d . . . . .
H24 H 0.121542 0.289809 0.766044 0.091 Uiso 1 1 calc R U . . .
C25 C 0.0039(6) 0.3037(5) 0.7535(3) 0.075(2) Uani 1 1 d . . . . .
H25 H -0.009289 0.249537 0.756716 0.091 Uiso 1 1 calc R U . . .
C26 C -0.0578(5) 0.3597(4) 0.7432(2) 0.0599(19) Uani 1 1 d . . . . .
C27 C -0.0334(5) 0.4402(4) 0.7381(3) 0.0582(18) Uani 1 1 d . . . . .
H27 H -0.072364 0.478739 0.730887 0.070 Uiso 1 1 calc R U . . .
C28 C -0.1459(6) 0.3363(5) 0.7385(3) 0.074(2) Uani 1 1 d . . . . .
H28A H -0.177320 0.384230 0.731778 0.089 Uiso 1 1 calc R U . . .
H28B H -0.151139 0.299835 0.713439 0.089 Uiso 1 1 calc R U . . .
C1 C 0.3412(16) 0.5501(16) 0.9219(11) 0.110(6) Uani 0.434(13) 1 d . U P A 1
H1A H 0.334547 0.574746 0.893165 0.165 Uiso 0.434(13) 1 calc R U P A 1
H1B H 0.397763 0.551342 0.930155 0.165 Uiso 0.434(13) 1 calc R U P A 1
H1C H 0.309746 0.579002 0.943578 0.165 Uiso 0.434(13) 1 calc R U P A 1
C2 C 0.298(2) 0.4261(19) 0.9657(10) 0.113(5) Uani 0.434(13) 1 d . U P A 1
H2A H 0.282590 0.468106 0.985959 0.170 Uiso 0.434(13) 1 calc R U P A 1
H2B H 0.347612 0.401324 0.975902 0.170 Uiso 0.434(13) 1 calc R U P A 1
H2C H 0.255680 0.386419 0.964252 0.170 Uiso 0.434(13) 1 calc R U P A 1
C10B C 0.3657(18) 0.405(2) 0.8946(11) 0.118(7) Uani 0.434(13) 1 d . U P A 1
H10A H 0.372926 0.356443 0.911392 0.177 Uiso 0.434(13) 1 calc R U P A 1
H10B H 0.417788 0.430062 0.889722 0.177 Uiso 0.434(13) 1 calc R U P A 1
H10C H 0.341177 0.392607 0.866347 0.177 Uiso 0.434(13) 1 calc R U P A 1
C1' C 0.3079(16) 0.5305(15) 0.9556(9) 0.133(8) Uani 0.566(13) 1 d . U P A 2
H1'A H 0.293314 0.580254 0.941320 0.199 Uiso 0.566(13) 1 calc R U P A 2
H1'B H 0.360222 0.536125 0.969534 0.199 Uiso 0.566(13) 1 calc DR U P A 2
H1'C H 0.267765 0.517310 0.977687 0.199 Uiso 0.566(13) 1 calc R U P A 2
C2' C 0.3344(12) 0.3835(13) 0.9457(7) 0.104(6) Uani 0.566(13) 1 d . U P A 2
H2'A H 0.291510 0.370472 0.966259 0.155 Uiso 0.566(13) 1 calc R U P A 2
H2'B H 0.384213 0.391976 0.961827 0.155 Uiso 0.566(13) 1 calc DR U P A 2
H2'C H 0.341426 0.339949 0.925021 0.155 Uiso 0.566(13) 1 calc R U P A 2
C3 C 0.3808(13) 0.4704(18) 0.8838(8) 0.136(8) Uani 0.566(13) 1 d . U P A 2
H3A H 0.363311 0.446027 0.856391 0.205 Uiso 0.566(13) 1 calc R U P A 2
H3B H 0.429383 0.444147 0.894133 0.205 Uiso 0.566(13) 1 calc DR U P A 2
H3C H 0.391882 0.526497 0.878841 0.205 Uiso 0.566(13) 1 calc R U P A 2
S3 S 0.30158(12) 0.46776(11) 0.68109(7) 0.0585(5) Uani 1 1 d . . . . .
S4 S 0.57589(14) 0.21733(10) 0.69022(7) 0.0627(5) Uani 1 1 d . . . . .
O5 O 0.2273(3) 0.4944(4) 0.6612(2) 0.0783(17) Uani 1 1 d . . . . .
O6 O 0.3139(3) 0.3824(3) 0.69027(19) 0.0652(14) Uani 1 1 d . . . . .
O7 O 0.4881(3) 0.2242(3) 0.69570(19) 0.0705(15) Uani 1 1 d . . . . .
O8 O 0.6111(4) 0.1447(3) 0.6721(2) 0.0849(19) Uani 1 1 d . . . . .
N4 N 0.4765(4) 0.3789(3) 0.65841(19) 0.0520(14) Uani 1 1 d . . . . .
H4 H 0.447873 0.350458 0.676538 0.062 Uiso 1 1 calc R U . . .
N5 N 0.6171(4) 0.2326(4) 0.7376(2) 0.0624(16) Uani 1 1 d . . . . .
H5 H 0.666068 0.215687 0.741682 0.075 Uiso 1 1 calc R U . . .
N6 N 0.3129(4) 0.5146(3) 0.72684(19) 0.0595(16) Uani 1 1 d . . . . .
H6A H 0.294635 0.563030 0.728617 0.071 Uiso 1 1 calc R U . . .
C32 C 0.4246(6) 0.6721(4) 0.5647(3) 0.077(2) Uani 1 1 d D U . . .
C33 C 0.4346(5) 0.5950(4) 0.5907(3) 0.064(2) Uani 1 1 d D . . . .
C34 C 0.3734(5) 0.5661(4) 0.6194(3) 0.065(2) Uani 1 1 d . . . . .
H34 H 0.325352 0.595621 0.621434 0.078 Uiso 1 1 calc R U . . .
C35 C 0.3799(5) 0.4964(4) 0.6450(2) 0.0546(17) Uani 1 1 d . . . . .
C36 C 0.4523(5) 0.4513(4) 0.6396(2) 0.0540(17) Uani 1 1 d . . . . .
C37 C 0.5138(5) 0.4778(4) 0.6112(3) 0.0576(18) Uani 1 1 d . . . . .
C38 C 0.5042(5) 0.5500(4) 0.5876(3) 0.067(2) Uani 1 1 d . . . . .
H38 H 0.546307 0.567762 0.569368 0.080 Uiso 1 1 calc R U . . .
C39 C 0.5785(5) 0.4199(4) 0.6140(3) 0.0554(18) Uani 1 1 d . . . . .
C40 C 0.6533(5) 0.4141(4) 0.5925(3) 0.067(2) Uani 1 1 d . . . . .
H40 H 0.667990 0.453102 0.571687 0.081 Uiso 1 1 calc R U . . .
C41 C 0.7062(5) 0.3516(4) 0.6013(3) 0.062(2) Uani 1 1 d . . . . .
C42 C 0.7893(6) 0.3452(5) 0.5798(3) 0.073(2) Uani 1 1 d . . . . .
C43 C 0.7989(7) 0.4032(7) 0.5424(4) 0.113(4) Uani 1 1 d . . . . .
H43A H 0.800221 0.457094 0.554015 0.170 Uiso 1 1 calc R U . . .
H43B H 0.753853 0.397741 0.522245 0.170 Uiso 1 1 calc R U . . .
H43C H 0.848875 0.392230 0.526909 0.170 Uiso 1 1 calc R U . . .
C44 C 0.8009(7) 0.2614(6) 0.5598(4) 0.115(4) Uani 1 1 d . . . . .
H44A H 0.755293 0.248756 0.541007 0.172 Uiso 1 1 calc R U . . .
H44B H 0.804779 0.222381 0.583265 0.172 Uiso 1 1 calc R U . . .
H44C H 0.850081 0.260524 0.542377 0.172 Uiso 1 1 calc R U . . .
C45 C 0.8551(7) 0.3591(7) 0.6160(4) 0.103(3) Uani 1 1 d . . . . .
H45A H 0.908211 0.353117 0.602993 0.154 Uiso 1 1 calc R U . . .
H45B H 0.848292 0.320324 0.639436 0.154 Uiso 1 1 calc R U . . .
H45C H 0.849473 0.412437 0.627929 0.154 Uiso 1 1 calc R U . . .
C46 C 0.6784(6) 0.2925(4) 0.6327(3) 0.068(2) Uani 1 1 d . . . . .
H46 H 0.713579 0.250338 0.639568 0.082 Uiso 1 1 calc R U . . .
C47 C 0.6034(5) 0.2937(4) 0.6536(2) 0.0540(17) Uani 1 1 d . . . . .
C48 C 0.5529(5) 0.3597(4) 0.6437(2) 0.0553(18) Uani 1 1 d . . . . .
C49 C 0.5768(6) 0.2730(5) 0.7740(3) 0.073(2) Uani 1 1 d . . . . .
H49A H 0.613417 0.273603 0.799426 0.088 Uiso 1 1 calc R U . . .
H49B H 0.529190 0.241876 0.782397 0.088 Uiso 1 1 calc R U . . .
C50 C 0.5502(5) 0.3586(5) 0.7645(3) 0.063(2) Uani 1 1 d . . . . .
C51 C 0.6043(5) 0.4140(5) 0.7481(3) 0.073(2) Uani 1 1 d . . . . .
H51 H 0.658733 0.400260 0.744020 0.088 Uiso 1 1 calc R U . . .
C52 C 0.5766(6) 0.4920(5) 0.7375(4) 0.089(3) Uani 1 1 d . . . . .
H52 H 0.613169 0.529423 0.725958 0.106 Uiso 1 1 calc R U . . .
C53 C 0.4971(5) 0.5136(5) 0.7438(3) 0.069(2) Uani 1 1 d . . . . .
H53 H 0.480485 0.565916 0.737357 0.083 Uiso 1 1 calc R U . . .
C54 C 0.4405(5) 0.4575(4) 0.7600(3) 0.0584(19) Uani 1 1 d . . . . .
C55 C 0.4691(5) 0.3796(4) 0.7701(3) 0.0607(19) Uani 1 1 d . . . . .
H55 H 0.432543 0.341297 0.780741 0.073 Uiso 1 1 calc R U . . .
C56 C 0.3529(5) 0.4799(5) 0.7665(3) 0.064(2) Uani 1 1 d . . . . .
H56A H 0.322992 0.432189 0.775455 0.077 Uiso 1 1 calc R U . . .
H56B H 0.349366 0.518538 0.790638 0.077 Uiso 1 1 calc R U . . .
C29 C 0.3443(16) 0.7154(17) 0.5719(10) 0.095(8) Uani 0.434(13) 1 d D . P A 1
H29A H 0.340220 0.759821 0.551550 0.143 Uiso 0.434(13) 1 calc R U P A 1
H29B H 0.341685 0.735055 0.601973 0.143 Uiso 0.434(13) 1 calc R U P A 1
H29C H 0.300011 0.678688 0.566777 0.143 Uiso 0.434(13) 1 calc R U P A 1
C30 C 0.433(2) 0.653(2) 0.5154(8) 0.095(7) Uani 0.434(13) 1 d D U P A 1
H30A H 0.409269 0.601247 0.509352 0.143 Uiso 0.434(13) 1 calc R U P A 1
H30B H 0.490006 0.651674 0.507578 0.143 Uiso 0.434(13) 1 calc R U P A 1
H30C H 0.406041 0.693438 0.498158 0.143 Uiso 0.434(13) 1 calc R U P A 1
C31 C 0.4953(14) 0.7291(12) 0.5764(9) 0.092(6) Uani 0.434(13) 1 d D . P A 1
H31A H 0.492749 0.776031 0.557732 0.139 Uiso 0.434(13) 1 calc R U P A 1
H31B H 0.546222 0.701948 0.571709 0.139 Uiso 0.434(13) 1 calc R U P A 1
H31C H 0.491033 0.745038 0.607087 0.139 Uiso 0.434(13) 1 calc R U P A 1
C29' C 0.3448(19) 0.6849(19) 0.5477(11) 0.142(9) Uani 0.566(13) 1 d . U P A 2
H29D H 0.316330 0.634458 0.546227 0.213 Uiso 0.566(13) 1 calc R U P A 2
H29E H 0.348290 0.707848 0.518365 0.213 Uiso 0.566(13) 1 calc R U P A 2
H29F H 0.315821 0.721144 0.566961 0.213 Uiso 0.566(13) 1 calc R U P A 2
C30' C 0.481(2) 0.6782(18) 0.5253(10) 0.167(18) Uani 0.566(13) 1 d . . P A 2
H30D H 0.536037 0.682709 0.535564 0.251 Uiso 0.566(13) 1 calc R U P A 2
H30E H 0.466900 0.724916 0.508065 0.251 Uiso 0.566(13) 1 calc R U P A 2
H30F H 0.475313 0.630857 0.507190 0.251 Uiso 0.566(13) 1 calc R U P A 2
C31' C 0.432(2) 0.7411(11) 0.5976(8) 0.131(8) Uani 0.566(13) 1 d . U P A 2
H31D H 0.391828 0.734737 0.620692 0.196 Uiso 0.566(13) 1 calc R U P A 2
H31E H 0.422658 0.791210 0.582349 0.196 Uiso 0.566(13) 1 calc R U P A 2
H31F H 0.485317 0.741168 0.610458 0.196 Uiso 0.566(13) 1 calc R U P A 2
F1 F 0.2468(2) 0.6572(2) 0.7416(2) 0.0791(15) Uani 1 1 d . . . . .
N7 N 0.2717(5) 0.1660(4) 0.6455(2) 0.0683(18) Uani 1 1 d . . . . .
C57 C 0.2855(6) 0.1792(5) 0.6958(3) 0.071(2) Uani 1 1 d . . . . .
H57A H 0.341955 0.166511 0.702457 0.085 Uiso 1 1 calc R U . . .
H57B H 0.277682 0.235985 0.702146 0.085 Uiso 1 1 calc R U . . .
C58 C 0.2332(6) 0.1324(6) 0.7265(3) 0.089(3) Uani 1 1 d . . . . .
H58A H 0.242998 0.075273 0.722339 0.107 Uiso 1 1 calc R U . . .
H58B H 0.176313 0.143157 0.720055 0.107 Uiso 1 1 calc R U . . .
C59 C 0.2522(6) 0.1558(6) 0.7737(3) 0.086(3) Uani 1 1 d . . . . .
H59A H 0.242981 0.213220 0.776745 0.104 Uiso 1 1 calc R U . . .
H59B H 0.309702 0.146125 0.778905 0.104 Uiso 1 1 calc R U . . .
C60 C 0.2039(11) 0.1127(11) 0.8100(5) 0.186(8) Uani 1 1 d . . . . .
H60A H 0.150258 0.100358 0.799126 0.280 Uiso 1 1 calc R U . . .
H60B H 0.199706 0.146902 0.835684 0.280 Uiso 1 1 calc R U . . .
H60C H 0.231268 0.063680 0.818011 0.280 Uiso 1 1 calc R U . . .
C61 C 0.2863(6) 0.0812(5) 0.6315(3) 0.078(2) Uani 1 1 d . . . . .
H61A H 0.276994 0.077702 0.599674 0.093 Uiso 1 1 calc R U . . .
H61B H 0.245644 0.047659 0.645929 0.093 Uiso 1 1 calc R U . . .
C62 C 0.3688(7) 0.0457(5) 0.6412(3) 0.093(3) Uani 1 1 d . . . . .
H62A H 0.410152 0.083580 0.631503 0.112 Uiso 1 1 calc R U . . .
H62B H 0.374332 0.039341 0.673197 0.112 Uiso 1 1 calc R U . . .
C63 C 0.3848(8) -0.0337(7) 0.6195(4) 0.112(4) Uani 1 1 d D . . . .
H63A H 0.342486 -0.071113 0.628638 0.135 Uiso 1 1 calc R U . . .
H63B H 0.436255 -0.054372 0.630548 0.135 Uiso 1 1 calc R U . . .
C64 C 0.3879(9) -0.0326(8) 0.5694(4) 0.134(5) Uani 1 1 d D . . . .
H64A H 0.335731 -0.016887 0.557876 0.201 Uiso 1 1 calc R U . . .
H64B H 0.401595 -0.085300 0.558638 0.201 Uiso 1 1 calc R U . . .
H64C H 0.428562 0.005276 0.559808 0.201 Uiso 1 1 calc R U . . .
C65 C 0.1858(6) 0.1884(6) 0.6317(3) 0.086(3) Uani 1 1 d . . . . .
H65A H 0.182117 0.182400 0.599592 0.104 Uiso 1 1 calc R U . . .
H65B H 0.149047 0.149200 0.644768 0.104 Uiso 1 1 calc R U . . .
C66 C 0.1544(7) 0.2711(6) 0.6434(4) 0.100(3) Uani 1 1 d . . . . .
H66A H 0.145057 0.273050 0.675340 0.119 Uiso 1 1 calc R U . . .
H66B H 0.196609 0.310126 0.636580 0.119 Uiso 1 1 calc R U . . .
C67 C 0.0807(8) 0.2952(9) 0.6212(5) 0.134(5) Uani 1 1 d D . . . .
H67A H 0.061870 0.345055 0.634553 0.161 Uiso 1 1 calc R U . . .
H67B H 0.039449 0.254603 0.626711 0.161 Uiso 1 1 calc R U . . .
C68 C 0.0877(10) 0.3083(9) 0.5691(5) 0.156(6) Uani 1 1 d D . . . .
H68A H 0.100668 0.257984 0.554978 0.234 Uiso 1 1 calc R U . . .
H68B H 0.130017 0.346693 0.562965 0.234 Uiso 1 1 calc R U . . .
H68C H 0.036809 0.328059 0.557790 0.234 Uiso 1 1 calc R U . . .
C69 C 0.3325(6) 0.2226(5) 0.6225(3) 0.074(2) Uani 1 1 d . U . . .
H69A H 0.322563 0.276956 0.633155 0.088 Uiso 1 1 calc R U . . .
H69B H 0.387070 0.207677 0.631905 0.088 Uiso 1 1 calc R U . . .
C70 C 0.3305(7) 0.2238(7) 0.5717(3) 0.097(3) Uani 1 1 d . U . . .
H70A H 0.335139 0.169263 0.560377 0.116 Uiso 1 1 calc R U . . .
H70B H 0.279064 0.246014 0.561575 0.116 Uiso 1 1 calc R U . . .
C71 C 0.4006(9) 0.2747(8) 0.5544(4) 0.125(4) Uani 1 1 d . U . . .
H71A H 0.405266 0.322632 0.572677 0.150 Uiso 1 1 calc R U . . .
H71B H 0.387942 0.291911 0.524243 0.150 Uiso 1 1 calc R U . . .
C72 C 0.4871(11) 0.2291(11) 0.5540(5) 0.176(6) Uani 1 1 d . U . . .
H72A H 0.530108 0.267724 0.557683 0.263 Uiso 1 1 calc R U . . .
H72B H 0.493907 0.201582 0.526067 0.263 Uiso 1 1 calc R U . . .
H72C H 0.488855 0.190777 0.577909 0.263 Uiso 1 1 calc R U . . .

loop_
_atom_site_aniso_label
_atom_site_aniso_U_11
_atom_site_aniso_U_22
_atom_site_aniso_U_33
_atom_site_aniso_U_23
_atom_site_aniso_U_13
_atom_site_aniso_U_12
S1 0.0778(16) 0.0483(9) 0.0838(13) -0.0033(9) -0.0129(12) -0.0052(9)
S2 0.0473(12) 0.0639(11) 0.0808(13) 0.0029(10) 0.0009(10) -0.0010(8)
O1 0.136(6) 0.046(3) 0.133(6) -0.023(3) -0.054(5) -0.020(3)
O2 0.069(4) 0.064(3) 0.097(4) 0.001(3) -0.003(3) 0.008(3)
O3 0.075(4) 0.045(3) 0.104(4) -0.004(3) -0.015(3) 0.003(2)
O4 0.048(4) 0.112(5) 0.110(5) 0.027(4) 0.022(3) -0.006(3)
N1 0.057(4) 0.053(3) 0.065(4) 0.001(3) -0.008(3) -0.003(3)
N2 0.064(5) 0.071(4) 0.071(4) 0.005(3) 0.000(4) -0.023(3)
N3 0.077(5) 0.058(4) 0.061(3) -0.006(3) -0.007(3) -0.029(3)
C4 0.067(6) 0.121(7) 0.103(5) 0.012(5) -0.031(4) -0.024(5)
C5 0.079(7) 0.074(5) 0.076(5) 0.010(4) -0.028(5) -0.015(4)
C6 0.080(7) 0.073(5) 0.073(5) 0.008(4) -0.013(5) -0.015(5)
C7 0.066(5) 0.050(4) 0.071(5) -0.004(4) -0.017(4) -0.005(3)
C8 0.065(5) 0.056(4) 0.064(4) 0.001(3) -0.013(4) -0.005(4)
C9 0.072(6) 0.059(4) 0.076(5) 0.017(4) -0.017(5) -0.011(4)
C10 0.060(6) 0.077(5) 0.079(5) 0.015(4) -0.024(5) -0.013(4)
C11 0.060(5) 0.055(4) 0.061(4) 0.004(3) -0.012(4) -0.008(3)
C12 0.052(5) 0.056(4) 0.061(4) 0.003(3) 0.000(4) -0.007(3)
C13 0.047(5) 0.063(4) 0.063(4) 0.006(3) -0.002(4) -0.002(3)
C14 0.065(6) 0.054(4) 0.070(4) 0.005(4) 0.001(4) 0.002(4)
C15 0.066(5) 0.055(4) 0.052(4) 0.007(3) 0.005(4) -0.004(4)
C16 0.056(5) 0.074(5) 0.065(5) 0.006(4) -0.008(4) -0.002(4)
C17 0.079(6) 0.060(4) 0.058(4) 0.003(3) -0.002(4) 0.003(4)
C18 0.107(10) 0.084(7) 0.175(12) 0.049(7) -0.044(9) -0.037(6)
C19 0.156(11) 0.103(8) 0.100(8) 0.053(6) -0.058(8) -0.036(7)
C20 0.31(2) 0.077(7) 0.109(9) 0.017(6) 0.088(12) 0.067(10)
C21 0.074(6) 0.056(4) 0.071(5) 0.009(4) -0.002(4) -0.027(4)
C22 0.065(5) 0.052(4) 0.061(4) 0.003(3) 0.009(4) -0.012(4)
C23 0.056(6) 0.076(5) 0.095(6) -0.002(5) 0.017(5) -0.005(4)
C24 0.060(6) 0.065(5) 0.103(7) -0.010(5) 0.014(5) 0.013(4)
C25 0.087(7) 0.051(4) 0.088(6) -0.015(4) 0.007(5) 0.001(4)
C26 0.065(5) 0.054(4) 0.061(4) -0.005(3) 0.009(4) -0.017(4)
C27 0.055(5) 0.047(4) 0.073(5) 0.004(3) 0.000(4) -0.014(3)
C28 0.081(7) 0.067(5) 0.074(5) 0.014(4) -0.015(5) -0.028(4)
C1 0.063(13) 0.122(8) 0.146(17) 0.017(8) -0.044(12) -0.028(8)
C2 0.114(6) 0.115(6) 0.111(6) 0.006(3) -0.004(3) -0.001(3)
C10B 0.094(15) 0.147(12) 0.113(12) 0.001(12) -0.019(10) -0.010(11)
C1' 0.132(8) 0.133(8) 0.133(8) -0.001(3) -0.003(3) 0.000(3)
C2' 0.075(13) 0.141(15) 0.095(12) 0.003(11) -0.044(10) 0.011(11)
C3 0.075(13) 0.201(19) 0.133(15) 0.089(15) -0.029(12) -0.045(13)
S3 0.0507(11) 0.0557(10) 0.0691(11) 0.0047(8) 0.0017(9) 0.0009(8)
S4 0.0718(14) 0.0440(9) 0.0722(11) 0.0093(8) 0.0038(10) 0.0049(8)
O5 0.039(3) 0.108(4) 0.088(4) 0.026(3) -0.008(3) 0.005(3)
O6 0.073(4) 0.039(2) 0.084(3) -0.001(2) 0.010(3) -0.001(2)
O7 0.066(4) 0.065(3) 0.081(4) 0.019(3) -0.006(3) -0.011(3)
O8 0.123(5) 0.036(2) 0.096(4) -0.005(3) 0.029(4) 0.013(3)
N4 0.052(4) 0.042(3) 0.062(3) 0.008(2) 0.004(3) 0.005(2)
N5 0.057(4) 0.069(4) 0.061(4) -0.002(3) -0.006(3) 0.022(3)
N6 0.074(5) 0.045(3) 0.060(3) -0.006(3) 0.003(3) 0.019(3)
C32 0.080(6) 0.058(4) 0.093(5) 0.030(4) 0.014(5) 0.021(4)
C33 0.068(6) 0.056(4) 0.069(5) 0.018(4) 0.016(4) 0.005(4)
C34 0.067(6) 0.053(4) 0.076(5) 0.014(4) 0.007(4) 0.014(4)
C35 0.053(5) 0.052(4) 0.058(4) 0.011(3) 0.007(4) 0.005(3)
C36 0.053(5) 0.052(4) 0.058(4) 0.005(3) 0.000(4) 0.007(3)
C37 0.045(4) 0.055(4) 0.072(4) 0.021(3) 0.010(4) 0.006(3)
C38 0.073(6) 0.051(4) 0.076(5) 0.021(4) 0.009(4) 0.011(4)
C39 0.050(5) 0.044(3) 0.073(4) 0.012(3) 0.013(4) 0.010(3)
C40 0.072(6) 0.052(4) 0.078(5) 0.020(4) 0.014(4) 0.009(4)
C41 0.062(5) 0.060(4) 0.065(4) 0.013(4) 0.017(4) 0.012(4)
C42 0.069(6) 0.075(5) 0.075(5) 0.008(4) 0.019(5) 0.023(4)
C43 0.092(8) 0.131(9) 0.118(8) 0.070(7) 0.052(7) 0.046(7)
C44 0.127(10) 0.096(7) 0.122(9) -0.014(6) 0.052(8) 0.034(7)
C45 0.080(8) 0.124(9) 0.103(8) 0.022(7) 0.007(6) 0.003(6)
C46 0.081(6) 0.052(4) 0.071(5) 0.012(4) 0.017(4) 0.015(4)
C47 0.048(5) 0.047(4) 0.067(4) 0.004(3) 0.005(4) 0.006(3)
C48 0.054(5) 0.049(4) 0.063(4) 0.003(3) 0.007(4) 0.011(3)
C49 0.080(6) 0.077(5) 0.063(4) 0.004(4) 0.002(4) 0.029(5)
C50 0.054(5) 0.069(5) 0.066(4) -0.005(4) -0.006(4) 0.015(4)
C51 0.048(5) 0.073(5) 0.099(6) -0.009(5) -0.010(5) 0.000(4)
C52 0.068(7) 0.061(5) 0.137(9) -0.021(5) -0.009(6) -0.009(4)
C53 0.058(5) 0.055(4) 0.094(6) -0.008(4) -0.007(5) -0.002(4)
C54 0.052(5) 0.054(4) 0.069(4) -0.010(3) -0.005(4) 0.009(3)
C55 0.061(5) 0.059(4) 0.062(4) 0.000(3) -0.006(4) 0.015(4)
C56 0.070(6) 0.061(4) 0.062(4) 0.001(4) 0.004(4) 0.016(4)
C29 0.092(9) 0.085(15) 0.110(16) 0.054(13) 0.024(11) 0.042(9)
C30 0.104(17) 0.084(16) 0.097(6) 0.019(8) 0.019(9) 0.007(11)
C31 0.099(11) 0.059(9) 0.120(15) 0.023(10) 0.003(11) 0.013(7)
C29' 0.123(18) 0.144(19) 0.16(2) 0.057(16) -0.015(16) 0.011(15)
C30' 0.25(4) 0.11(2) 0.15(2) 0.083(18) 0.12(3) 0.08(2)
C31' 0.20(2) 0.065(10) 0.123(15) 0.016(10) -0.007(16) 0.024(13)
F1 0.050(3) 0.038(2) 0.149(5) -0.003(2) 0.000(3) 0.0001(18)
N7 0.078(5) 0.066(4) 0.062(4) 0.000(3) 0.000(4) 0.001(3)
C57 0.081(6) 0.071(5) 0.061(5) 0.000(4) 0.003(4) -0.001(4)
C58 0.074(7) 0.101(7) 0.093(7) 0.008(6) 0.029(6) 0.010(5)
C59 0.093(8) 0.093(7) 0.073(6) 0.006(5) 0.014(5) 0.011(6)
C60 0.214(19) 0.247(19) 0.097(9) 0.025(11) 0.022(11) -0.066(16)
C61 0.088(7) 0.063(5) 0.082(6) -0.017(4) -0.001(5) 0.007(4)
C62 0.125(9) 0.069(6) 0.085(6) -0.008(5) -0.006(6) 0.016(5)
C63 0.131(11) 0.099(8) 0.106(8) -0.004(7) 0.017(7) 0.031(7)
C64 0.162(14) 0.129(10) 0.113(9) -0.004(8) 0.018(9) 0.041(9)
C65 0.070(7) 0.100(7) 0.090(6) -0.014(5) -0.019(5) -0.001(5)
C66 0.104(9) 0.090(7) 0.104(8) -0.024(6) -0.025(7) 0.025(6)
C67 0.084(9) 0.171(12) 0.147(12) -0.035(10) -0.032(8) 0.058(8)
C68 0.132(13) 0.181(14) 0.154(14) 0.019(11) -0.051(11) 0.048(11)
C69 0.079(6) 0.081(5) 0.060(4) -0.002(4) -0.009(4) -0.017(4)
C70 0.107(7) 0.113(6) 0.069(5) 0.007(5) -0.007(5) -0.041(5)
C71 0.149(10) 0.147(9) 0.078(6) 0.013(6) 0.009(7) -0.058(8)
C72 0.186(16) 0.212(15) 0.129(11) -0.029(11) 0.004(12) -0.038(13)

loop_
_atom_type_symbol
_atom_type_description
_atom_type_scat_dispersion_real
_atom_type_scat_dispersion_imag
_atom_type_scat_source
C C 0.0181 0.0091 'International Tables Vol C Tables 4.2.6.8 and 6.1.1.4'
H H 0.0000 0.0000 'International Tables Vol C Tables 4.2.6.8 and 6.1.1.4'
F F 0.0727 0.0534 'International Tables Vol C Tables 4.2.6.8 and 6.1.1.4'
N N 0.0311 0.0180 'International Tables Vol C Tables 4.2.6.8 and 6.1.1.4'
O O 0.0492 0.0322 'International Tables Vol C Tables 4.2.6.8 and 6.1.1.4'
S S 0.3331 0.5567 'International Tables Vol C Tables 4.2.6.8 and 6.1.1.4'

loop_
_geom_angle_atom_site_label_1
_geom_angle_atom_site_label_2
_geom_angle_atom_site_label_3
_geom_angle
_geom_angle_site_symmetry_1
_geom_angle_site_symmetry_3
_geom_angle_publ_flag
O1 S1 N2 107.2(4) . . ?
O1 S1 C7 106.4(4) . . ?
O2 S1 O1 120.6(4) . . ?
O2 S1 N2 108.0(4) . . ?
O2 S1 C7 105.8(4) . . ?
N2 S1 C7 108.5(4) . . ?
O3 S2 N3 107.9(4) . . ?
O3 S2 C13 106.5(4) . . ?
O4 S2 O3 120.0(4) . . ?
O4 S2 N3 106.9(4) . . ?
O4 S2 C13 106.0(4) . . ?
N3 S2 C13 109.4(4) . . ?
C8 N1 H1 125.1 . . ?
C8 N1 C12 109.8(6) . . ?
C12 N1 H1 125.1 . . ?
S1 N2 H2 117.5 . . ?
C21 N2 S1 125.0(6) . . ?
C21 N2 H2 117.5 . . ?
S2 N3 H3 117.6 . . ?
C28 N3 S2 124.8(5) . . ?
C28 N3 H3 117.6 . . ?
C5 C4 C1' 107.5(13) . . ?
C5 C4 C3 112.0(11) . . ?
C1 C4 C5 111.7(12) . . ?
C2 C4 C5 102.4(14) . . ?
C2 C4 C1 112.3(19) . . ?
C10B C4 C5 106.3(14) . . ?
C10B C4 C1 115.4(19) . . ?
C10B C4 C2 108(2) . . ?
C1' C4 C3 115.5(16) . . ?
C2' C4 C5 111.3(10) . . ?
C2' C4 C1' 106.0(14) . . ?
C2' C4 C3 104.4(15) . . ?
C6 C5 C4 121.0(8) . . ?
C10 C5 C4 120.9(8) . . ?
C10 C5 C6 118.1(8) . . ?
C5 C6 H6 118.6 . . ?
C7 C6 C5 122.8(8) . . ?
C7 C6 H6 118.6 . . ?
C6 C7 S1 119.0(6) . . ?
C8 C7 S1 123.9(6) . . ?
C8 C7 C6 117.1(7) . . ?
N1 C8 C7 130.8(7) . . ?
N1 C8 C9 108.7(7) . . ?
C7 C8 C9 120.5(7) . . ?
C8 C9 C11 106.3(7) . . ?
C10 C9 C8 120.0(7) . . ?
C10 C9 C11 133.7(7) . . ?
C5 C10 C9 121.3(8) . . ?
C5 C10 H10 119.3 . . ?
C9 C10 H10 119.3 . . ?
C12 C11 C9 106.7(6) . . ?
C16 C11 C9 132.5(7) . . ?
C16 C11 C12 120.8(7) . . ?
N1 C12 C11 108.5(6) . . ?
N1 C12 C13 131.0(7) . . ?
C13 C12 C11 120.5(6) . . ?
C12 C13 S2 123.7(6) . . ?
C12 C13 C14 117.6(7) . . ?
C14 C13 S2 118.7(6) . . ?
C13 C14 H14 119.1 . . ?
C15 C14 C13 121.7(7) . . ?
C15 C14 H14 119.1 . . ?
C14 C15 C17 120.2(7) . . ?
C16 C15 C14 119.7(7) . . ?
C16 C15 C17 120.1(7) . . ?
C11 C16 H16 120.2 . . ?
C15 C16 C11 119.7(7) . . ?
C15 C16 H16 120.2 . . ?
C18 C17 C15 112.9(7) . . ?
C18 C17 C19 104.8(9) . . ?
C19 C17 C15 109.8(7) . . ?
C20 C17 C15 109.0(7) . . ?
C20 C17 C18 108.8(10) . . ?
C20 C17 C19 111.6(10) . . ?
C17 C18 H18A 109.5 . . ?
C17 C18 H18B 109.5 . . ?
C17 C18 H18C 109.5 . . ?
H18A C18 H18B 109.5 . . ?
H18A C18 H18C 109.5 . . ?
H18B C18 H18C 109.5 . . ?
C17 C19 H19A 109.5 . . ?
C17 C19 H19B 109.5 . . ?
C17 C19 H19C 109.5 . . ?
H19A C19 H19B 109.5 . . ?
H19A C19 H19C 109.5 . . ?
H19B C19 H19C 109.5 . . ?
C17 C20 H20A 109.5 . . ?
C17 C20 H20B 109.5 . . ?
C17 C20 H20C 109.5 . . ?
H20A C20 H20B 109.5 . . ?
H20A C20 H20C 109.5 . . ?
H20B C20 H20C 109.5 . . ?
N2 C21 H21A 108.6 . . ?
N2 C21 H21B 108.6 . . ?
N2 C21 C22 114.7(6) . . ?
H21A C21 H21B 107.6 . . ?
C22 C21 H21A 108.6 . . ?
C22 C21 H21B 108.6 . . ?
C23 C22 C21 121.5(8) . . ?
C27 C22 C21 119.6(7) . . ?
C27 C22 C23 118.8(7) . . ?
C22 C23 H23 119.8 . . ?
C24 C23 C22 120.5(9) . . ?
C24 C23 H23 119.8 . . ?
C23 C24 H24 119.5 . . ?
C25 C24 C23 121.1(9) . . ?
C25 C24 H24 119.5 . . ?
C24 C25 H25 119.6 . . ?
C24 C25 C26 120.8(8) . . ?
C26 C25 H25 119.6 . . ?
C25 C26 C28 122.7(7) . . ?
C27 C26 C25 116.6(8) . . ?
C27 C26 C28 120.7(7) . . ?
C22 C27 C26 122.1(7) . . ?
C22 C27 H27 118.9 . . ?
C26 C27 H27 118.9 . . ?
N3 C28 C26 114.6(7) . . ?
N3 C28 H28A 108.6 . . ?
N3 C28 H28B 108.6 . . ?
C26 C28 H28A 108.6 . . ?
C26 C28 H28B 108.6 . . ?
H28A C28 H28B 107.6 . . ?
C4 C1 H1A 109.5 . . ?
C4 C1 H1B 109.5 . . ?
C4 C1 H1C 109.5 . . ?
H1A C1 H1B 109.5 . . ?
H1A C1 H1C 109.5 . . ?
H1B C1 H1C 109.5 . . ?
C4 C2 H2A 109.5 . . ?
C4 C2 H2B 109.5 . . ?
C4 C2 H2C 109.5 . . ?
H2A C2 H2B 109.5 . . ?
H2A C2 H2C 109.5 . . ?
H2B C2 H2C 109.5 . . ?
C4 C10B H10A 109.5 . . ?
C4 C10B H10B 109.5 . . ?
C4 C10B H10C 109.5 . . ?
H10A C10B H10B 109.5 . . ?
H10A C10B H10C 109.5 . . ?
H10B C10B H10C 109.5 . . ?
C4 C1' H1'A 109.5 . . ?
C4 C1' H1'B 109.5 . . ?
C4 C1' H1'C 109.5 . . ?
H1'A C1' H1'B 109.5 . . ?
H1'A C1' H1'C 109.5 . . ?
H1'B C1' H1'C 109.5 . . ?
C4 C2' H2'A 109.5 . . ?
C4 C2' H2'B 109.5 . . ?
C4 C2' H2'C 109.5 . . ?
H2'A C2' H2'B 109.5 . . ?
H2'A C2' H2'C 109.5 . . ?
H2'B C2' H2'C 109.5 . . ?
C4 C3 H3A 109.5 . . ?
C4 C3 H3B 109.5 . . ?
C4 C3 H3C 109.5 . . ?
H3A C3 H3B 109.5 . . ?
H3A C3 H3C 109.5 . . ?
H3B C3 H3C 109.5 . . ?
O5 S3 O6 119.9(4) . . ?
O5 S3 N6 108.0(4) . . ?
O5 S3 C35 106.6(4) . . ?
O6 S3 N6 107.2(3) . . ?
O6 S3 C35 106.3(3) . . ?
N6 S3 C35 108.5(4) . . ?
O7 S4 N5 107.8(3) . . ?
O7 S4 C47 105.8(3) . . ?
O8 S4 O7 120.3(4) . . ?
O8 S4 N5 107.4(4) . . ?
O8 S4 C47 105.5(3) . . ?
N5 S4 C47 109.8(4) . . ?
C36 N4 H4 125.3 . . ?
C48 N4 H4 125.3 . . ?
C48 N4 C36 109.5(6) . . ?
S4 N5 H5 118.1 . . ?
C49 N5 S4 123.7(5) . . ?
C49 N5 H5 118.1 . . ?
S3 N6 H6A 118.1 . . ?
C56 N6 S3 123.9(5) . . ?
C56 N6 H6A 118.1 . . ?
C33 C32 C29 115.1(12) . . ?
C33 C32 C30 108.3(16) . . ?
C33 C32 C31 108.8(11) . . ?
C33 C32 C31' 107.3(10) . . ?
C29 C32 C30 108.7(17) . . ?
C29 C32 C31 109.3(15) . . ?
C30 C32 C31 106.3(14) . . ?
C29' C32 C33 114.4(14) . . ?
C29' C32 C30' 106(2) . . ?
C29' C32 C31' 101.0(17) . . ?
C30' C32 C33 113.4(12) . . ?
C30' C32 C31' 114.4(18) . . ?
C34 C33 C32 121.8(7) . . ?
C38 C33 C32 121.4(7) . . ?
C38 C33 C34 116.7(6) . . ?
C33 C34 H34 117.8 . . ?
C35 C34 C33 124.5(7) . . ?
C35 C34 H34 117.8 . . ?
C34 C35 S3 120.8(6) . . ?
C34 C35 C36 116.2(7) . . ?
C36 C35 S3 123.0(5) . . ?
N4 C36 C35 130.8(7) . . ?
N4 C36 C37 108.4(6) . . ?
C37 C36 C35 120.8(6) . . ?
C36 C37 C38 119.9(7) . . ?
C36 C37 C39 106.8(6) . . ?
C38 C37 C39 133.4(7) . . ?
C33 C38 C37 121.9(7) . . ?
C33 C38 H38 119.0 . . ?
C37 C38 H38 119.0 . . ?
C40 C39 C37 132.3(6) . . ?
C40 C39 C48 120.6(6) . . ?
C48 C39 C37 107.1(6) . . ?
C39 C40 H40 119.4 . . ?
C41 C40 C39 121.2(7) . . ?
C41 C40 H40 119.4 . . ?
C40 C41 C42 122.6(7) . . ?
C40 C41 C46 116.3(7) . . ?
C46 C41 C42 121.2(7) . . ?
C41 C42 C44 110.2(8) . . ?
C41 C42 C45 108.6(7) . . ?
C43 C42 C41 111.8(7) . . ?
C43 C42 C44 106.2(9) . . ?
C43 C42 C45 111.0(9) . . ?
C44 C42 C45 109.0(9) . . ?
C42 C43 H43A 109.5 . . ?
C42 C43 H43B 109.5 . . ?
C42 C43 H43C 109.5 . . ?
H43A C43 H43B 109.5 . . ?
H43A C43 H43C 109.5 . . ?
H43B C43 H43C 109.5 . . ?
C42 C44 H44A 109.5 . . ?
C42 C44 H44B 109.5 . . ?
C42 C44 H44C 109.5 . . ?
H44A C44 H44B 109.5 . . ?
H44A C44 H44C 109.5 . . ?
H44B C44 H44C 109.5 . . ?
C42 C45 H45A 109.5 . . ?
C42 C45 H45B 109.5 . . ?
C42 C45 H45C 109.5 . . ?
H45A C45 H45B 109.5 . . ?
H45A C45 H45C 109.5 . . ?
H45B C45 H45C 109.5 . . ?
C41 C46 H46 117.6 . . ?
C47 C46 C41 124.8(7) . . ?
C47 C46 H46 117.6 . . ?
C46 C47 S4 120.5(5) . . ?
C46 C47 C48 116.2(7) . . ?
C48 C47 S4 123.3(6) . . ?
N4 C48 C39 108.3(6) . . ?
N4 C48 C47 130.9(7) . . ?
C39 C48 C47 120.9(7) . . ?
N5 C49 H49A 108.5 . . ?
N5 C49 H49B 108.5 . . ?
N5 C49 C50 115.3(7) . . ?
H49A C49 H49B 107.5 . . ?
C50 C49 H49A 108.5 . . ?
C50 C49 H49B 108.5 . . ?
C51 C50 C49 120.8(8) . . ?
C51 C50 C55 119.7(8) . . ?
C55 C50 C49 119.4(8) . . ?
C50 C51 H51 120.3 . . ?
C50 C51 C52 119.4(9) . . ?
C52 C51 H51 120.3 . . ?
C51 C52 H52 119.4 . . ?
C53 C52 C51 121.2(9) . . ?
C53 C52 H52 119.4 . . ?
C52 C53 H53 119.8 . . ?
C52 C53 C54 120.4(8) . . ?
C54 C53 H53 119.8 . . ?
C53 C54 C55 117.7(7) . . ?
C53 C54 C56 121.0(7) . . ?
C55 C54 C56 121.3(7) . . ?
C50 C55 C54 121.6(8) . . ?
C50 C55 H55 119.2 . . ?
C54 C55 H55 119.2 . . ?
N6 C56 C54 114.8(6) . . ?
N6 C56 H56A 108.6 . . ?
N6 C56 H56B 108.6 . . ?
C54 C56 H56A 108.6 . . ?
C54 C56 H56B 108.6 . . ?
H56A C56 H56B 107.5 . . ?
C32 C29 H29A 109.5 . . ?
C32 C29 H29B 109.5 . . ?
C32 C29 H29C 109.5 . . ?
H29A C29 H29B 109.5 . . ?
H29A C29 H29C 109.5 . . ?
H29B C29 H29C 109.5 . . ?
C32 C30 H30A 109.5 . . ?
C32 C30 H30B 109.5 . . ?
C32 C30 H30C 109.5 . . ?
H30A C30 H30B 109.5 . . ?
H30A C30 H30C 109.5 . . ?
H30B C30 H30C 109.5 . . ?
C32 C31 H31A 109.5 . . ?
C32 C31 H31B 109.5 . . ?
C32 C31 H31C 109.5 . . ?
H31A C31 H31B 109.5 . . ?
H31A C31 H31C 109.5 . . ?
H31B C31 H31C 109.5 . . ?
C32 C29' H29D 109.5 . . ?
C32 C29' H29E 109.5 . . ?
C32 C29' H29F 109.5 . . ?
H29D C29' H29E 109.5 . . ?
H29D C29' H29F 109.5 . . ?
H29E C29' H29F 109.5 . . ?
C32 C30' H30D 109.5 . . ?
C32 C30' H30E 109.5 . . ?
C32 C30' H30F 109.5 . . ?
H30D C30' H30E 109.5 . . ?
H30D C30' H30F 109.5 . . ?
H30E C30' H30F 109.5 . . ?
C32 C31' H31D 109.5 . . ?
C32 C31' H31E 109.5 . . ?
C32 C31' H31F 109.5 . . ?
H31D C31' H31E 109.5 . . ?
H31D C31' H31F 109.5 . . ?
H31E C31' H31F 109.5 . . ?
C61 N7 C57 112.7(6) . . ?
C61 N7 C65 107.8(7) . . ?
C61 N7 C69 110.5(7) . . ?
C65 N7 C57 111.6(7) . . ?
C65 N7 C69 109.4(7) . . ?
C69 N7 C57 104.8(6) . . ?
N7 C57 H57A 108.1 . . ?
N7 C57 H57B 108.1 . . ?
H57A C57 H57B 107.3 . . ?
C58 C57 N7 116.7(8) . . ?
C58 C57 H57A 108.1 . . ?
C58 C57 H57B 108.1 . . ?
C57 C58 H58A 109.8 . . ?
C57 C58 H58B 109.8 . . ?
C57 C58 C59 109.4(9) . . ?
H58A C58 H58B 108.3 . . ?
C59 C58 H58A 109.8 . . ?
C59 C58 H58B 109.8 . . ?
C58 C59 H59A 108.2 . . ?
C58 C59 H59B 108.2 . . ?
C58 C59 C60 116.5(10) . . ?
H59A C59 H59B 107.3 . . ?
C60 C59 H59A 108.2 . . ?
C60 C59 H59B 108.2 . . ?
C59 C60 H60A 109.5 . . ?
C59 C60 H60B 109.5 . . ?
C59 C60 H60C 109.5 . . ?
H60A C60 H60B 109.5 . . ?
H60A C60 H60C 109.5 . . ?
H60B C60 H60C 109.5 . . ?
N7 C61 H61A 107.9 . . ?
N7 C61 H61B 107.9 . . ?
N7 C61 C62 117.5(8) . . ?
H61A C61 H61B 107.2 . . ?
C62 C61 H61A 107.9 . . ?
C62 C61 H61B 107.9 . . ?
C61 C62 H62A 108.6 . . ?
C61 C62 H62B 108.6 . . ?
H62A C62 H62B 107.5 . . ?
C63 C62 C61 114.8(9) . . ?
C63 C62 H62A 108.6 . . ?
C63 C62 H62B 108.6 . . ?
C62 C63 H63A 108.4 . . ?
C62 C63 H63B 108.4 . . ?
C62 C63 C64 115.5(10) . . ?
H63A C63 H63B 107.5 . . ?
C64 C63 H63A 108.4 . . ?
C64 C63 H63B 108.4 . . ?
C63 C64 H64A 109.5 . . ?
C63 C64 H64B 109.5 . . ?
C63 C64 H64C 109.5 . . ?
H64A C64 H64B 109.5 . . ?
H64A C64 H64C 109.5 . . ?
H64B C64 H64C 109.5 . . ?
N7 C65 H65A 107.7 . . ?
N7 C65 H65B 107.7 . . ?
H65A C65 H65B 107.1 . . ?
C66 C65 N7 118.5(8) . . ?
C66 C65 H65A 107.7 . . ?
C66 C65 H65B 107.7 . . ?
C65 C66 H66A 108.4 . . ?
C65 C66 H66B 108.4 . . ?
H66A C66 H66B 107.4 . . ?
C67 C66 C65 115.6(10) . . ?
C67 C66 H66A 108.4 . . ?
C67 C66 H66B 108.4 . . ?
C66 C67 H67A 108.3 . . ?
C66 C67 H67B 108.3 . . ?
C66 C67 C68 115.8(11) . . ?
H67A C67 H67B 107.4 . . ?
C68 C67 H67A 108.3 . . ?
C68 C67 H67B 108.3 . . ?
C67 C68 H68A 109.5 . . ?
C67 C68 H68B 109.5 . . ?
C67 C68 H68C 109.5 . . ?
H68A C68 H68B 109.5 . . ?
H68A C68 H68C 109.5 . . ?
H68B C68 H68C 109.5 . . ?
N7 C69 H69A 108.2 . . ?
N7 C69 H69B 108.2 . . ?
H69A C69 H69B 107.4 . . ?
C70 C69 N7 116.2(7) . . ?
C70 C69 H69A 108.2 . . ?
C70 C69 H69B 108.2 . . ?
C69 C70 H70A 109.8 . . ?
C69 C70 H70B 109.8 . . ?
H70A C70 H70B 108.2 . . ?
C71 C70 C69 109.5(8) . . ?
C71 C70 H70A 109.8 . . ?
C71 C70 H70B 109.8 . . ?
C70 C71 H71A 108.7 . . ?
C70 C71 H71B 108.7 . . ?
C70 C71 C72 114.1(12) . . ?
H71A C71 H71B 107.6 . . ?
C72 C71 H71A 108.7 . . ?
C72 C71 H71B 108.7 . . ?
C71 C72 H72A 109.5 . . ?
C71 C72 H72B 109.5 . . ?
C71 C72 H72C 109.5 . . ?
H72A C72 H72B 109.5 . . ?
H72A C72 H72C 109.5 . . ?
H72B C72 H72C 109.5 . . ?

loop_
_geom_bond_atom_site_label_1
_geom_bond_atom_site_label_2
_geom_bond_distance
_geom_bond_site_symmetry_2
_geom_bond_publ_flag
S1 O1 1.443(5) . ?
S1 O2 1.438(6) . ?
S1 N2 1.581(7) . ?
S1 C7 1.740(8) . ?
S2 O3 1.447(5) . ?
S2 O4 1.430(6) . ?
S2 N3 1.578(6) . ?
S2 C13 1.750(8) . ?
N1 H1 0.8600 . ?
N1 C8 1.367(10) . ?
N1 C12 1.375(9) . ?
N2 H2 0.8600 . ?
N2 C21 1.460(10) . ?
N3 H3 0.8600 . ?
N3 C28 1.468(10) . ?
C4 C5 1.558(12) . ?
C4 C1 1.55(3) . ?
C4 C2 1.51(3) . ?
C4 C10B 1.50(3) . ?
C4 C1' 1.57(3) . ?
C4 C2' 1.56(2) . ?
C4 C3 1.57(2) . ?
C5 C6 1.411(12) . ?
C5 C10 1.369(11) . ?
C6 H6 0.9300 . ?
C6 C7 1.407(11) . ?
C7 C8 1.384(10) . ?
C8 C9 1.426(10) . ?
C9 C10 1.375(11) . ?
C9 C11 1.435(10) . ?
C10 H10 0.9300 . ?
C11 C12 1.419(10) . ?
C11 C16 1.401(10) . ?
C12 C13 1.390(10) . ?
C13 C14 1.430(10) . ?
C14 H14 0.9300 . ?
C14 C15 1.403(11) . ?
C15 C16 1.384(11) . ?
C15 C17 1.549(10) . ?
C16 H16 0.9300 . ?
C17 C18 1.513(14) . ?
C17 C19 1.531(12) . ?
C17 C20 1.504(13) . ?
C18 H18A 0.9600 . ?
C18 H18B 0.9600 . ?
C18 H18C 0.9600 . ?
C19 H19A 0.9600 . ?
C19 H19B 0.9600 . ?
C19 H19C 0.9600 . ?
C20 H20A 0.9600 . ?
C20 H20B 0.9600 . ?
C20 H20C 0.9600 . ?
C21 H21A 0.9700 . ?
C21 H21B 0.9700 . ?
C21 C22 1.529(9) . ?
C22 C23 1.374(11) . ?
C22 C27 1.369(10) . ?
C23 H23 0.9300 . ?
C23 C24 1.370(12) . ?
C24 H24 0.9300 . ?
C24 C25 1.349(13) . ?
C25 H25 0.9300 . ?
C25 C26 1.408(12) . ?
C26 C27 1.404(9) . ?
C26 C28 1.503(11) . ?
C27 H27 0.9300 . ?
C28 H28A 0.9700 . ?
C28 H28B 0.9700 . ?
C1 H1A 0.9600 . ?
C1 H1B 0.9600 . ?
C1 H1C 0.9600 . ?
C2 H2A 0.9600 . ?
C2 H2B 0.9600 . ?
C2 H2C 0.9600 . ?
C10B H10A 0.9600 . ?
C10B H10B 0.9600 . ?
C10B H10C 0.9600 . ?
C1' H1'A 0.9600 . ?
C1' H1'B 0.9600 . ?
C1' H1'C 0.9600 . ?
C2' H2'A 0.9600 . ?
C2' H2'B 0.9600 . ?
C2' H2'C 0.9600 . ?
C3 H3A 0.9600 . ?
C3 H3B 0.9600 . ?
C3 H3C 0.9600 . ?
S3 O5 1.426(5) . ?
S3 O6 1.457(5) . ?
S3 N6 1.588(6) . ?
S3 C35 1.746(7) . ?
S4 O7 1.454(6) . ?
S4 O8 1.443(5) . ?
S4 N5 1.594(6) . ?
S4 C47 1.737(7) . ?
N4 H4 0.8600 . ?
N4 C36 1.385(8) . ?
N4 C48 1.366(9) . ?
N5 H5 0.8600 . ?
N5 C49 1.442(10) . ?
N6 H6A 0.8600 . ?
N6 C56 1.474(9) . ?
C32 C33 1.507(9) . ?
C32 C29 1.517(18) . ?
C32 C30 1.52(2) . ?
C32 C31 1.538(18) . ?
C32 C29' 1.42(3) . ?
C32 C30' 1.50(2) . ?
C32 C31' 1.52(2) . ?
C33 C34 1.408(11) . ?
C33 C38 1.367(11) . ?
C34 H34 0.9300 . ?
C34 C35 1.393(10) . ?
C35 C36 1.414(10) . ?
C36 C37 1.392(10) . ?
C37 C38 1.400(9) . ?
C37 C39 1.434(9) . ?
C38 H38 0.9300 . ?
C39 C40 1.391(11) . ?
C39 C48 1.403(9) . ?
C40 H40 0.9300 . ?
C40 C41 1.378(10) . ?
C41 C42 1.513(12) . ?
C41 C46 1.434(10) . ?
C42 C43 1.487(12) . ?
C42 C44 1.526(12) . ?
C42 C45 1.547(14) . ?
C43 H43A 0.9600 . ?
C43 H43B 0.9600 . ?
C43 H43C 0.9600 . ?
C44 H44A 0.9600 . ?
C44 H44B 0.9600 . ?
C44 H44C 0.9600 . ?
C45 H45A 0.9600 . ?
C45 H45B 0.9600 . ?
C45 H45C 0.9600 . ?
C46 H46 0.9300 . ?
C46 C47 1.381(11) . ?
C47 C48 1.405(9) . ?
C49 H49A 0.9700 . ?
C49 H49B 0.9700 . ?
C49 C50 1.513(11) . ?
C50 C51 1.369(12) . ?
C50 C55 1.387(10) . ?
C51 H51 0.9300 . ?
C51 C52 1.408(12) . ?
C52 H52 0.9300 . ?
C52 C53 1.366(13) . ?
C53 H53 0.9300 . ?
C53 C54 1.402(11) . ?
C54 C55 1.409(10) . ?
C54 C56 1.498(10) . ?
C55 H55 0.9300 . ?
C56 H56A 0.9700 . ?
C56 H56B 0.9700 . ?
C29 H29A 0.9600 . ?
C29 H29B 0.9600 . ?
C29 H29C 0.9600 . ?
C30 H30A 0.9600 . ?
C30 H30B 0.9600 . ?
C30 H30C 0.9600 . ?
C31 H31A 0.9600 . ?
C31 H31B 0.9600 . ?
C31 H31C 0.9600 . ?
C29' H29D 0.9600 . ?
C29' H29E 0.9600 . ?
C29' H29F 0.9600 . ?
C30' H30D 0.9600 . ?
C30' H30E 0.9600 . ?
C30' H30F 0.9600 . ?
C31' H31D 0.9600 . ?
C31' H31E 0.9600 . ?
C31' H31F 0.9600 . ?
N7 C57 1.543(10) . ?
N7 C61 1.487(10) . ?
N7 C65 1.515(11) . ?
N7 C69 1.534(11) . ?
C57 H57A 0.9700 . ?
C57 H57B 0.9700 . ?
C57 C58 1.478(12) . ?
C58 H58A 0.9700 . ?
C58 H58B 0.9700 . ?
C58 C59 1.500(15) . ?
C59 H59A 0.9700 . ?
C59 H59B 0.9700 . ?
C59 C60 1.525(16) . ?
C60 H60A 0.9600 . ?
C60 H60B 0.9600 . ?
C60 H60C 0.9600 . ?
C61 H61A 0.9700 . ?
C61 H61B 0.9700 . ?
C61 C62 1.503(13) . ?
C62 H62A 0.9700 . ?
C62 H62B 0.9700 . ?
C62 C63 1.494(13) . ?
C63 H63A 0.9700 . ?
C63 H63B 0.9700 . ?
C63 C64 1.503(14) . ?
C64 H64A 0.9600 . ?
C64 H64B 0.9600 . ?
C64 H64C 0.9600 . ?
C65 H65A 0.9700 . ?
C65 H65B 0.9700 . ?
C65 C66 1.508(13) . ?
C66 H66A 0.9700 . ?
C66 H66B 0.9700 . ?
C66 C67 1.438(14) . ?
C67 H67A 0.9700 . ?
C67 H67B 0.9700 . ?
C67 C68 1.581(16) . ?
C68 H68A 0.9600 . ?
C68 H68B 0.9600 . ?
C68 H68C 0.9600 . ?
C69 H69A 0.9700 . ?
C69 H69B 0.9700 . ?
C69 C70 1.524(11) . ?
C70 H70A 0.9700 . ?
C70 H70B 0.9700 . ?
C70 C71 1.520(14) . ?
C71 H71A 0.9700 . ?
C71 H71B 0.9700 . ?
C71 C72 1.61(2) . ?
C72 H72A 0.9600 . ?
C72 H72B 0.9600 . ?
C72 H72C 0.9600 . ?

loop_
_geom_torsion_atom_site_label_1
_geom_torsion_atom_site_label_2
_geom_torsion_atom_site_label_3
_geom_torsion_atom_site_label_4
_geom_torsion
_geom_torsion_site_symmetry_1
_geom_torsion_site_symmetry_2
_geom_torsion_site_symmetry_3
_geom_torsion_site_symmetry_4
_geom_torsion_publ_flag
S1 N2 C21 C22 -62.0(10) . . . . ?
S1 C7 C8 N1 -3.8(13) . . . . ?
S1 C7 C8 C9 175.5(7) . . . . ?
S2 N3 C28 C26 55.8(10) . . . . ?
S2 C13 C14 C15 179.3(6) . . . . ?
O1 S1 N2 C21 -149.8(6) . . . . ?
O1 S1 C7 C6 -31.3(8) . . . . ?
O1 S1 C7 C8 150.0(8) . . . . ?
O2 S1 N2 C21 -18.5(7) . . . . ?
O2 S1 C7 C6 -160.6(7) . . . . ?
O2 S1 C7 C8 20.6(8) . . . . ?
O3 S2 N3 C28 22.9(8) . . . . ?
O3 S2 C13 C12 -14.8(8) . . . . ?
O3 S2 C13 C14 167.6(6) . . . . ?
O4 S2 N3 C28 153.2(7) . . . . ?
O4 S2 C13 C12 -143.5(7) . . . . ?
O4 S2 C13 C14 38.8(7) . . . . ?
N1 C8 C9 C10 -177.3(8) . . . . ?
N1 C8 C9 C11 1.5(9) . . . . ?
N1 C12 C13 S2 1.2(12) . . . . ?
N1 C12 C13 C14 178.8(8) . . . . ?
N2 S1 C7 C6 83.7(7) . . . . ?
N2 S1 C7 C8 -95.0(8) . . . . ?
N2 C21 C22 C23 -53.8(11) . . . . ?
N2 C21 C22 C27 127.1(8) . . . . ?
N3 S2 C13 C12 101.6(7) . . . . ?
N3 S2 C13 C14 -76.1(7) . . . . ?
C4 C5 C6 C7 -178.5(9) . . . . ?
C4 C5 C10 C9 178.4(9) . . . . ?
C5 C6 C7 S1 -177.5(7) . . . . ?
C5 C6 C7 C8 1.3(13) . . . . ?
C6 C5 C10 C9 -0.8(15) . . . . ?
C6 C7 C8 N1 177.4(8) . . . . ?
C6 C7 C8 C9 -3.3(12) . . . . ?
C7 S1 N2 C21 95.7(7) . . . . ?
C7 C8 C9 C10 3.3(13) . . . . ?
C7 C8 C9 C11 -177.9(8) . . . . ?
C8 N1 C12 C11 1.2(9) . . . . ?
C8 N1 C12 C13 -178.0(8) . . . . ?
C8 C9 C10 C5 -1.2(14) . . . . ?
C8 C9 C11 C12 -0.7(9) . . . . ?
C8 C9 C11 C16 179.1(9) . . . . ?
C9 C11 C12 N1 -0.3(9) . . . . ?
C9 C11 C12 C13 179.1(7) . . . . ?
C9 C11 C16 C15 -179.0(9) . . . . ?
C10 C5 C6 C7 0.7(14) . . . . ?
C10 C9 C11 C12 177.8(10) . . . . ?
C10 C9 C11 C16 -2.3(18) . . . . ?
C11 C9 C10 C5 -179.6(10) . . . . ?
C11 C12 C13 S2 -178.0(6) . . . . ?
C11 C12 C13 C14 -0.4(11) . . . . ?
C12 N1 C8 C7 177.6(8) . . . . ?
C12 N1 C8 C9 -1.7(9) . . . . ?
C12 C11 C16 C15 0.9(12) . . . . ?
C12 C13 C14 C15 1.5(11) . . . . ?
C13 S2 N3 C28 -92.5(7) . . . . ?
C13 C14 C15 C16 -1.5(12) . . . . ?
C13 C14 C15 C17 179.6(7) . . . . ?
C14 C15 C16 C11 0.3(12) . . . . ?
C14 C15 C17 C18 -24.9(11) . . . . ?
C14 C15 C17 C19 -141.4(9) . . . . ?
C14 C15 C17 C20 96.1(11) . . . . ?
C16 C11 C12 N1 179.8(7) . . . . ?
C16 C11 C12 C13 -0.8(12) . . . . ?
C16 C15 C17 C18 156.1(9) . . . . ?
C16 C15 C17 C19 39.7(11) . . . . ?
C16 C15 C17 C20 -82.8(11) . . . . ?
C17 C15 C16 C11 179.2(7) . . . . ?
C21 C22 C23 C24 -179.2(8) . . . . ?
C21 C22 C27 C26 179.4(7) . . . . ?
C22 C23 C24 C25 0.4(14) . . . . ?
C23 C22 C27 C26 0.3(12) . . . . ?
C23 C24 C25 C26 -0.9(15) . . . . ?
C24 C25 C26 C27 1.0(13) . . . . ?
C24 C25 C26 C28 -177.8(8) . . . . ?
C25 C26 C27 C22 -0.8(12) . . . . ?
C25 C26 C28 N3 57.6(11) . . . . ?
C27 C22 C23 C24 -0.1(13) . . . . ?
C27 C26 C28 N3 -121.2(8) . . . . ?
C28 C26 C27 C22 178.1(7) . . . . ?
C1 C4 C5 C6 16(2) . . . . ?
C1 C4 C5 C10 -163.6(17) . . . . ?
C2 C4 C5 C6 135.9(16) . . . . ?
C2 C4 C5 C10 -43.3(19) . . . . ?
C10B C4 C5 C6 -111.2(18) . . . . ?
C10B C4 C5 C10 69.6(19) . . . . ?
C1' C4 C5 C6 63.3(16) . . . . ?
C1' C4 C5 C10 -115.9(15) . . . . ?
C2' C4 C5 C6 179.0(13) . . . . ?
C2' C4 C5 C10 -0.2(17) . . . . ?
C3 C4 C5 C6 -64.5(17) . . . . ?
C3 C4 C5 C10 116.3(16) . . . . ?
S3 N6 C56 C54 61.9(9) . . . . ?
S3 C35 C36 N4 2.2(12) . . . . ?
S3 C35 C36 C37 -178.4(6) . . . . ?
S4 N5 C49 C50 -59.8(10) . . . . ?
S4 C47 C48 N4 -0.7(12) . . . . ?
S4 C47 C48 C39 179.6(6) . . . . ?
O5 S3 N6 C56 147.4(6) . . . . ?
O5 S3 C35 C34 31.9(8) . . . . ?
O5 S3 C35 C36 -147.7(7) . . . . ?
O6 S3 N6 C56 16.9(7) . . . . ?
O6 S3 C35 C34 160.9(7) . . . . ?
O6 S3 C35 C36 -18.7(7) . . . . ?
O7 S4 N5 C49 -19.6(7) . . . . ?
O7 S4 C47 C46 -164.1(7) . . . . ?
O7 S4 C47 C48 16.8(7) . . . . ?
O8 S4 N5 C49 -150.7(6) . . . . ?
O8 S4 C47 C46 -35.7(8) . . . . ?
O8 S4 C47 C48 145.2(7) . . . . ?
N4 C36 C37 C38 179.6(7) . . . . ?
N4 C36 C37 C39 -1.6(9) . . . . ?
N5 S4 C47 C46 79.8(7) . . . . ?
N5 S4 C47 C48 -99.3(7) . . . . ?
N5 C49 C50 C51 -52.4(11) . . . . ?
N5 C49 C50 C55 123.8(9) . . . . ?
N6 S3 C35 C34 -84.1(7) . . . . ?
N6 S3 C35 C36 96.3(7) . . . . ?
C32 C33 C34 C35 -178.4(8) . . . . ?
C32 C33 C38 C37 -179.3(8) . . . . ?
C33 C34 C35 S3 177.8(7) . . . . ?
C33 C34 C35 C36 -2.6(12) . . . . ?
C34 C33 C38 C37 1.2(13) . . . . ?
C34 C35 C36 N4 -177.4(7) . . . . ?
C34 C35 C36 C37 1.9(11) . . . . ?
C35 S3 N6 C56 -97.5(7) . . . . ?
C35 C36 C37 C38 0.1(12) . . . . ?
C35 C36 C37 C39 178.9(7) . . . . ?
C36 N4 C48 C39 -1.2(8) . . . . ?
C36 N4 C48 C47 179.1(8) . . . . ?
C36 C37 C38 C33 -1.8(13) . . . . ?
C36 C37 C39 C40 178.2(9) . . . . ?
C36 C37 C39 C48 0.9(9) . . . . ?
C37 C39 C40 C41 179.5(9) . . . . ?
C37 C39 C48 N4 0.2(9) . . . . ?
C37 C39 C48 C47 179.9(7) . . . . ?
C38 C33 C34 C35 1.1(13) . . . . ?
C38 C37 C39 C40 -3.2(16) . . . . ?
C38 C37 C39 C48 179.5(9) . . . . ?
C39 C37 C38 C33 179.8(9) . . . . ?
C39 C40 C41 C42 -177.7(8) . . . . ?
C39 C40 C41 C46 1.8(13) . . . . ?
C40 C39 C48 N4 -177.5(7) . . . . ?
C40 C39 C48 C47 2.2(12) . . . . ?
C40 C41 C42 C43 -11.5(14) . . . . ?
C40 C41 C42 C44 -129.4(10) . . . . ?
C40 C41 C42 C45 111.3(10) . . . . ?
C40 C41 C46 C47 1.0(13) . . . . ?
C41 C46 C47 S4 178.7(7) . . . . ?
C41 C46 C47 C48 -2.1(12) . . . . ?
C42 C41 C46 C47 -179.5(8) . . . . ?
C46 C41 C42 C43 169.1(9) . . . . ?
C46 C41 C42 C44 51.2(12) . . . . ?
C46 C41 C42 C45 -68.1(11) . . . . ?
C46 C47 C48 N4 -179.9(8) . . . . ?
C46 C47 C48 C39 0.5(11) . . . . ?
C47 S4 N5 C49 95.1(7) . . . . ?
C48 N4 C36 C35 -178.8(8) . . . . ?
C48 N4 C36 C37 1.8(8) . . . . ?
C48 C39 C40 C41 -3.4(13) . . . . ?
C49 C50 C51 C52 176.8(8) . . . . ?
C49 C50 C55 C54 -177.3(7) . . . . ?
C50 C51 C52 C53 0.9(15) . . . . ?
C51 C50 C55 C54 -1.2(12) . . . . ?
C51 C52 C53 C54 -1.8(15) . . . . ?
C52 C53 C54 C55 1.3(12) . . . . ?
C52 C53 C54 C56 -179.1(8) . . . . ?
C53 C54 C55 C50 0.2(11) . . . . ?
C53 C54 C56 N6 53.8(10) . . . . ?
C55 C50 C51 C52 0.6(13) . . . . ?
C55 C54 C56 N6 -126.6(8) . . . . ?
C56 C54 C55 C50 -179.4(7) . . . . ?
C29 C32 C33 C34 -0.1(19) . . . . ?
C29 C32 C33 C38 -179.6(16) . . . . ?
C30 C32 C33 C34 -121.9(15) . . . . ?
C30 C32 C33 C38 58.6(17) . . . . ?
C31 C32 C33 C34 123.0(14) . . . . ?
C31 C32 C33 C38 -56.5(15) . . . . ?
C29' C32 C33 C34 -39(2) . . . . ?
C29' C32 C33 C38 141.9(18) . . . . ?
C30' C32 C33 C34 -160(2) . . . . ?
C30' C32 C33 C38 20(2) . . . . ?
C31' C32 C33 C34 72.6(17) . . . . ?
C31' C32 C33 C38 -106.9(16) . . . . ?
N7 C57 C58 C59 -177.2(7) . . . . ?
N7 C61 C62 C63 -169.6(9) . . . . ?
N7 C65 C66 C67 166.6(11) . . . . ?
N7 C69 C70 C71 -173.2(9) . . . . ?
C57 N7 C61 C62 -57.2(11) . . . . ?
C57 N7 C65 C66 53.7(12) . . . . ?
C57 N7 C69 C70 -178.3(8) . . . . ?
C57 C58 C59 C60 -179.6(11) . . . . ?
C61 N7 C57 C58 -60.8(11) . . . . ?
C61 N7 C65 C66 177.9(9) . . . . ?
C61 N7 C69 C70 60.1(11) . . . . ?
C61 C62 C63 C64 65.0(15) . . . . ?
C65 N7 C57 C58 60.7(10) . . . . ?
C65 N7 C61 C62 179.1(8) . . . . ?
C65 N7 C69 C70 -58.5(10) . . . . ?
C65 C66 C67 C68 -66.8(18) . . . . ?
C69 N7 C57 C58 179.0(8) . . . . ?
C69 N7 C61 C62 59.6(10) . . . . ?
C69 N7 C65 C66 -61.9(11) . . . . ?
C69 C70 C71 C72 79.7(13) . . . . ?
